data_1543509
loop_
_publ_author_name
'Holst, Pia Bachmann'
'Anthoni, Uffe'
'Christophersen, Carsten'
'Larsen, Sine'
'Nielsen, Per Halfdan'
'Puschl, Ask'

_publ_section_title
;
 Cyclisations of Tryptophans. IV. Cyclisation of
 Nb-Acyl-L-Tryptophanamides
;
_journal_name_full 'Acta Chemica Scandinavica'
_journal_page_first 683
_journal_page_last 693
_journal_paper_doi 10.3891/acta.chem.scand.52-0683
_journal_volume 52
_journal_year 1998
_chemical_formula_sum 'C13 H15 N3 O3'
_chemical_formula_weight 261.28
_space_group_IT_number 19
_symmetry_cell_setting orthorhombic
_symmetry_Int_Tables_number 19
_symmetry_space_group_name_Hall 'P 2ac 2ab'
_symmetry_space_group_name_H-M 'P 21 21 21'
_cell_angle_alpha 90
_cell_angle_beta 90
_cell_angle_gamma 90
_cell_formula_units_Z 4
_cell_length_a 8.554(4)
_cell_length_b 10.499(2)
_cell_length_c 13.389(4)
_cell_volume 1202.4(7)
_diffrn_ambient_temperature 122
_diffrn_radiation_probe x-ray
_diffrn_radiation_type CuK\a
_diffrn_radiation_wavelength 1.54178
_exptl_absorpt_coefficient_mu 0.868
_exptl_crystal_density_diffrn 1.443
_exptl_crystal_F_000 552
_refine_ls_goodness_of_fit_ref 1.053
_refine_ls_number_parameters 217
_refine_ls_number_reflns 2464
_refine_ls_R_factor_all 0.0304
_refine_ls_wR_factor_ref 0.0752
_cod_data_source_file Acta-Chem-Scand-1998-52-683-693.cif
_cod_data_source_block 1
_cod_original_cell_volume 1202.5(7)
_cod_database_code 1543509

loop_
_symmetry_equiv_pos_site_id
_symmetry_equiv_pos_as_xyz
1 x,y,z
2 1/2-x,-y,1/2+z
3 1/2+x,1/2-y,-z
4 -x,1/2+y,1/2-z

loop_
_atom_site_label
_atom_site_type_symbol
_atom_site_thermal_displace_type
_atom_site_fract_x
_atom_site_fract_y
_atom_site_fract_z
_atom_site_occupancy
_atom_site_U_iso_or_equiv
_atom_site_calc_flag
_atom_site_refinement_flags
_atom_site_disorder_assembly
_atom_site_disorder_group
O11 O Uiso 0.75630(10) 0.42870(10) 0.53220(10) 1.000 0.0220(10) . . . .
O12 O Uiso 0.96180(10) 0.49310(10) 0.43750(10) 1.000 0.0210(10) . . . .
O20 O Uiso 1.01130(10) 0.33420(10) 0.15120(10) 1.000 0.0310(10) . . . .
N1 N Uiso 0.56400(10) 0.23150(10) 0.40260(10) 1.000 0.0230(10) . . . .
N2 N Uiso 0.83280(10) 0.31520(10) 0.39720(10) 1.000 0.0160(10) . . . .
N3 N Uiso 0.7822(2) 0.41370(10) 0.20840(10) 1.000 0.0240(10) . . . .
C2 C Uiso 0.9475(2) 0.28540(10) 0.31950(10) 1.000 0.0170(10) . . . .
C3 C Uiso 0.9434(2) 0.13960(10) 0.31440(10) 1.000 0.0200(10) . . . .
C3A C Uiso 0.7781(2) 0.10290(10) 0.34750(10) 1.000 0.0190(10) . . . .
C4 C Uiso 0.6442(2) 0.06220(10) 0.17360(10) 1.000 0.0270(10) . . . .
C4A C Uiso 0.6516(2) 0.11350(10) 0.26900(10) 1.000 0.0200(10) . . . .
C5 C Uiso 0.5127(2) 0.0880(2) 0.11460(10) 1.000 0.0330(10) . . . .
C6 C Uiso 0.3935(2) 0.1636(2) 0.15180(10) 1.000 0.0320(10) . . . .
C7 C Uiso 0.4003(2) 0.2162(2) 0.24740(10) 1.000 0.0280(10) . . . .
C7A C Uiso 0.5316(2) 0.19080(10) 0.30460(10) 1.000 0.0210(10) . . . .
C8A C Uiso 0.7290(2) 0.20780(10) 0.42240(10) 1.000 0.0180(10) . . . .
C11 C Uiso 0.8449(2) 0.41360(10) 0.46200(10) 1.000 0.0170(10) . . . .
C12 C Uiso 0.9867(2) 0.59790(10) 0.50580(10) 1.000 0.0250(10) . . . .
C20 C Uiso 0.9148(2) 0.34760(10) 0.21830(10) 1.000 0.0200(10) . . . .

loop_
_atom_type_symbol
_atom_type_description
_atom_type_scat_dispersion_real
_atom_type_scat_dispersion_imag
_atom_type_scat_source
C C 0.0181 0.0091 ' International Tables Vol C Tables 4.2.6.8 and 6.1.1.4'
N N 0.0311 0.0180 ' International Tables Vol C Tables 4.2.6.8 and 6.1.1.4'
O O 0.0492 0.0322 ' International Tables Vol C Tables 4.2.6.8 and 6.1.1.4'

loop_
_geom_angle_atom_site_label_1
_geom_angle_atom_site_label_2
_geom_angle_atom_site_label_3
_geom_angle
_geom_angle_site_symmetry_1
_geom_angle_site_symmetry_2
_geom_angle_site_symmetry_3
_geom_angle_publ_flag
C11 O12 C12 115.34(12) . . . yes
C7A N1 C8A 107.96(11) . . . yes
C2 N2 C8A 113.76(10) . . . yes
C2 N2 C11 124.59(11) . . . yes
C8A N2 C11 118.90(12) . . . yes
N2 C2 C3 103.29(11) . . . yes
N2 C2 C20 114.56(12) . . . yes
C3 C2 C20 112.50(10) . . . no
C2 C3 C3A 105.05(11) . . . no
C3 C3A C4A 116.17(11) . . . no
C3 C3A C8A 105.02(11) . . . no
C4A C3A C8A 101.76(11) . . . no
C4A C4 C5 118.73(14) . . . no
C3A C4A C4 130.07(14) . . . no
C3A C4A C7A 109.41(11) . . . no
C4 C4A C7A 120.50(14) . . . no
C4 C5 C6 119.95(13) . . . no
C5 C6 C7 121.74(15) . . . no
C6 C7 C7A 117.70(16) . . . no
N1 C7A C4A 110.54(13) . . . yes
N1 C7A C7 128.07(13) . . . yes
C4A C7A C7 121.37(13) . . . no
N1 C8A N2 114.27(10) . . . yes
N1 C8A C3A 105.45(12) . . . yes
N2 C8A C3A 103.45(12) . . . yes
O11 C11 O12 124.81(12) . . . yes
O11 C11 N2 123.14(13) . . . yes
O12 C11 N2 112.01(12) . . . yes
O20 C20 N3 123.88(13) . . . yes
O20 C20 C2 118.43(14) . . . yes
N3 C20 C2 117.69(13) . . . yes

loop_
_geom_bond_atom_site_label_1
_geom_bond_atom_site_label_2
_geom_bond_distance
_geom_bond_site_symmetry_1
_geom_bond_site_symmetry_2
_geom_bond_publ_flag
O11 C11 1.218(2) . . yes
O12 C11 1.3432(19) . . yes
O12 C12 1.4465(18) . . yes
O20 C20 1.228(2) . . yes
N1 C7A 1.408(2) . . yes
N1 C8A 1.458(2) . . yes
N2 C2 1.464(2) . . yes
N2 C8A 1.4743(18) . . yes
N2 C11 1.3531(18) . . yes
N3 C20 1.336(2) . . yes
C2 C3 1.5327(17) . . no
C2 C20 1.530(2) . . no
C3 C3A 1.531(2) . . no
C3A C4A 1.513(2) . . no
C3A C8A 1.5476(19) . . no
C4 C4A 1.388(2) . . no
C4 C5 1.401(2) . . no
C4A C7A 1.393(2) . . no
C5 C6 1.385(3) . . no
C6 C7 1.395(2) . . no
C7 C7A 1.385(2) . . no

loop_
_geom_torsion_atom_site_label_1
_geom_torsion_atom_site_label_2
_geom_torsion_atom_site_label_3
_geom_torsion_atom_site_label_4
_geom_torsion
_geom_torsion_site_symmetry_1
_geom_torsion_site_symmetry_2
_geom_torsion_site_symmetry_3
_geom_torsion_site_symmetry_4
_geom_torsion_publ_flag
C12 O12 C11 O11 4.6(2) . . . . no
C12 O12 C11 N2 -177.39(11) . . . . no
C8A N1 C7A C4A 15.30(14) . . . . no
C7A N1 C8A C3A -22.20(12) . . . . no
C8A N1 C7A C7 -166.55(15) . . . . no
C7A N1 C8A N2 90.71(12) . . . . no
C2 N2 C8A N1 -117.92(12) . . . . no
C11 N2 C8A C3A -165.88(12) . . . . no
C11 N2 C8A N1 80.02(15) . . . . no
C2 N2 C8A C3A -3.82(15) . . . . no
C2 N2 C11 O11 -172.32(13) . . . . no
C8A N2 C11 O11 -12.4(2) . . . . no
C2 N2 C11 O12 9.65(19) . . . . no
C8A N2 C11 O12 169.61(11) . . . . no
C11 N2 C2 C3 145.77(13) . . . . no
C8A N2 C2 C20 107.59(12) . . . . no
C8A N2 C2 C3 -15.11(15) . . . . no
C11 N2 C2 C20 -91.53(16) . . . . no
C20 C2 C3 C3A -96.15(14) . . . . no
N2 C2 C20 O20 175.16(11) . . . . no
N2 C2 C3 C3A 27.91(14) . . . . no
C3 C2 C20 O20 -67.28(18) . . . . no
C3 C2 C20 N3 112.80(14) . . . . no
N2 C2 C20 N3 -4.77(17) . . . . no
C2 C3 C3A C8A -30.86(13) . . . . no
C2 C3 C3A C4A 80.66(12) . . . . no
C8A C3A C4A C7A -11.68(14) . . . . no
C8A C3A C4A C4 166.70(13) . . . . no
C3 C3A C4A C4 53.30(17) . . . . no
C3 C3A C4A C7A -125.08(12) . . . . no
C4A C3A C8A N1 20.13(13) . . . . no
C3 C3A C8A N1 141.61(11) . . . . no
C3 C3A C8A N2 21.31(13) . . . . no
C4A C3A C8A N2 -100.17(12) . . . . no
C4A C4 C5 C6 0.1(2) . . . . no
C5 C4 C4A C3A -179.26(14) . . . . no
C5 C4 C4A C7A -1.0(2) . . . . no
C4 C4A C7A N1 179.91(11) . . . . no
C3A C4A C7A N1 -1.53(15) . . . . no
C3A C4A C7A C7 -179.82(13) . . . . no
C4 C4A C7A C7 1.6(2) . . . . no
C4 C5 C6 C7 0.3(3) . . . . no
C5 C6 C7 C7A 0.3(3) . . . . no
C6 C7 C7A C4A -1.2(2) . . . . no
C6 C7 C7A N1 -179.18(15) . . . . no
